data_4078568
loop_
_publ_author_name
'Lin, Cheng-Huei'
'Chiu, Yuan-Chieh'
'Chi, Yun'
'Tao, Yu-Tai'
'Liao, Liang-Sheng'
'Tseng, Meu-Rurng'
'Lee, Gene-Hsiang'

_publ_section_title
;
 Mechanistic Investigation of Improved Syntheses of Iridium(III)-Based
 OLED Phosphors
;
_journal_issue 11
_journal_name_full Organometallics
_journal_page_first 4349
_journal_paper_doi 10.1021/om300325y
_journal_volume 31
_journal_year 2012
_chemical_formula_sum 'C33 H29 Cl2 F2 Ir N P S'
_chemical_formula_weight 803.70
_chemical_name_systematic
; 
 ? 
;
_space_group_IT_number 19
_symmetry_cell_setting orthorhombic
_symmetry_space_group_name_Hall 'P 2ac 2ab'
_symmetry_space_group_name_H-M 'P 21 21 21'
_atom_sites_solution_hydrogens geom
_atom_sites_solution_primary direct
_atom_sites_solution_secondary difmap
_audit_creation_method SHELXL-97
_cell_angle_alpha 90.00
_cell_angle_beta 90.00
_cell_angle_gamma 90.00
_cell_formula_units_Z 4
_cell_length_a 10.6610(8)
_cell_length_b 13.0231(10)
_cell_length_c 21.6671(16)
_cell_measurement_reflns_used 2650
_cell_measurement_temperature 150(2)
_cell_measurement_theta_max 24.50
_cell_measurement_theta_min 2.45
_cell_volume 3008.2(4)
_computing_cell_refinement 'Bruker SAINT'
_computing_data_collection 'Bruker SMART'
_computing_data_reduction 'Bruker SAINT'
_computing_molecular_graphics 'Bruker SHELXTL'
_computing_publication_material 'Bruker SHELXTL'
_computing_structure_refinement 'SHELXL-97 (Sheldrick, 1997)'
_computing_structure_solution 'SHELXS-97 (Sheldrick, 1990)'
_diffrn_ambient_temperature 150(2)
_diffrn_measured_fraction_theta_full 0.998
_diffrn_measured_fraction_theta_max 0.998
_diffrn_measurement_device_type 'BRUKER SMART APEXCCD area detector'
_diffrn_measurement_method 'omega scans'
_diffrn_radiation_monochromator graphite
_diffrn_radiation_source 'fine-focus sealed tube'
_diffrn_radiation_type MoK\a
_diffrn_radiation_wavelength 0.71073
_diffrn_reflns_av_R_equivalents 0.0524
_diffrn_reflns_av_sigmaI/netI 0.0704
_diffrn_reflns_limit_h_max 12
_diffrn_reflns_limit_h_min -13
_diffrn_reflns_limit_k_max 16
_diffrn_reflns_limit_k_min -10
_diffrn_reflns_limit_l_max 27
_diffrn_reflns_limit_l_min -28
_diffrn_reflns_number 17246
_diffrn_reflns_theta_full 27.50
_diffrn_reflns_theta_max 27.50
_diffrn_reflns_theta_min 1.82
_exptl_absorpt_coefficient_mu 4.776
_exptl_absorpt_correction_T_max 0.4484
_exptl_absorpt_correction_T_min 0.3814
_exptl_absorpt_correction_type multi-scan
_exptl_crystal_colour yellow
_exptl_crystal_density_diffrn 1.775
_exptl_crystal_density_meas ?
_exptl_crystal_density_method 'not measured'
_exptl_crystal_description block
_exptl_crystal_F_000 1576
_exptl_crystal_size_max 0.25
_exptl_crystal_size_mid 0.25
_exptl_crystal_size_min 0.20
_refine_diff_density_max 9.205
_refine_diff_density_min -3.713
_refine_diff_density_rms 0.239
_refine_ls_abs_structure_details 'Flack H D (1983), Acta Cryst. A39, 876-881'
_refine_ls_abs_structure_Flack 0.030(16)
_refine_ls_extinction_method none
_refine_ls_goodness_of_fit_ref 1.043
_refine_ls_hydrogen_treatment constr
_refine_ls_matrix_type full
_refine_ls_number_parameters 370
_refine_ls_number_reflns 6851
_refine_ls_number_restraints 0
_refine_ls_restrained_S_all 1.043
_refine_ls_R_factor_all 0.0778
_refine_ls_R_factor_gt 0.0671
_refine_ls_shift/su_max 0.023
_refine_ls_shift/su_mean 0.001
_refine_ls_structure_factor_coef Fsqd
_refine_ls_weighting_details 'calc w=1/[\s^2^(Fo^2^)+(0.0605P)^2^+46.4916P] where P=(Fo^2^+2Fc^2^)/3'
_refine_ls_weighting_scheme calc
_refine_ls_wR_factor_gt 0.1508
_refine_ls_wR_factor_ref 0.1580
_reflns_number_gt 5949
_reflns_number_total 6851
_reflns_threshold_expression >2sigma(I)
_cod_data_source_file om300325y_si_001.cif
_cod_data_source_block 7
_cod_depositor_comments
;
The following automatic conversions were performed:

'_symmetry_cell_setting' value 'Orthorhombic' changed to
'orthorhombic' according to
/home/saulius/struct/CIF-dictionaries/cif_core.dic dictionary named
'cif_core.dic' version 2.4.1 from 2010-06-29.

Automatic conversion script
Id: cif_fix_values 1891 2012-01-12 08:04:46Z andrius 

The following automatic conversions were performed:

'_exptl_crystal_density_meas' value 'not_measured' was changed to '?'
- the value is perceived as not measured.

Automatic conversion script
Id: cif_fix_values 3008 2015-01-20 13:52:24Z robertas 
;
_cod_original_sg_symbol_H-M P2(1)2(1)2(1)
_cod_database_code 4078568

loop_
_symmetry_equiv_pos_as_xyz
'x, y, z'
'-x+1/2, -y, z+1/2'
'-x, y+1/2, -z+1/2'
'x+1/2, -y+1/2, -z'

loop_
_atom_site_label
_atom_site_type_symbol
_atom_site_fract_x
_atom_site_fract_y
_atom_site_fract_z
_atom_site_U_iso_or_equiv
_atom_site_adp_type
_atom_site_occupancy
_atom_site_symmetry_multiplicity
_atom_site_calc_flag
_atom_site_refinement_flags
Ir Ir 0.74703(5) -0.01176(3) 0.349676(18) 0.02051(12) Uani 1 1 d .
Cl1 Cl 0.6904(3) 0.1345(2) 0.28119(15) 0.0297(7) Uani 1 1 d .
Cl2 Cl 0.5777(3) 0.0221(3) 0.41807(15) 0.0278(6) Uani 1 1 d .
S1 S 0.6185(3) -0.1092(3) 0.27956(16) 0.0293(7) Uani 1 1 d .
P1 P 0.8705(3) 0.0894(2) 0.41248(14) 0.0185(6) Uani 1 1 d .
N1 N 0.8954(10) -0.0564(9) 0.2925(5) 0.028(2) Uani 1 1 d .
C1 C 0.8039(12) -0.1344(9) 0.3951(6) 0.023(3) Uani 1 1 d .
C2 C 0.7511(18) -0.1814(8) 0.4462(6) 0.036(3) Uani 1 1 d .
H2 H 0.6766 -0.1532 0.4632 0.043 Uiso 1 1 calc R
C3 C 0.8016(16) -0.2663(12) 0.4730(7) 0.045(4) Uani 1 1 d .
C4 C 0.9113(15) -0.3120(9) 0.4517(7) 0.036(3) Uani 1 1 d .
H4 H 0.9478 -0.3696 0.4717 0.043 Uiso 1 1 calc R
C5 C 0.9628(15) -0.2692(11) 0.4005(8) 0.043(4) Uani 1 1 d .
C6 C 0.9165(12) -0.1834(10) 0.3700(7) 0.030(3) Uani 1 1 d .
C7 C 0.9617(11) -0.1384(10) 0.3132(6) 0.026(3) Uani 1 1 d .
C8 C 1.0620(12) -0.1724(12) 0.2755(7) 0.038(4) Uani 1 1 d .
H8 H 1.1133 -0.2282 0.2880 0.046 Uiso 1 1 calc R
C9 C 1.0836(13) -0.1241(14) 0.2213(8) 0.045(4) Uani 1 1 d .
H9 H 1.1524 -0.1461 0.1968 0.054 Uiso 1 1 calc R
C10 C 1.0132(14) -0.0479(13) 0.2009(7) 0.042(4) Uani 1 1 d .
H10 H 1.0290 -0.0171 0.1619 0.050 Uiso 1 1 calc R
C11 C 0.9160(13) -0.0139(12) 0.2379(6) 0.035(3) Uani 1 1 d .
H11 H 0.8635 0.0403 0.2239 0.042 Uiso 1 1 calc R
C12 C 0.4679(13) -0.0394(11) 0.2720(8) 0.041(4) Uani 1 1 d .
H12A H 0.4661 0.0213 0.2995 0.049 Uiso 1 1 calc R
H12B H 0.4545 -0.0165 0.2290 0.049 Uiso 1 1 calc R
C13 C 0.3712(15) -0.1154(14) 0.2906(11) 0.061(5) Uani 1 1 d .
H13A H 0.2960 -0.0789 0.3060 0.074 Uiso 1 1 calc R
H13B H 0.3462 -0.1568 0.2543 0.074 Uiso 1 1 calc R
C14 C 0.4200(15) -0.1834(14) 0.3391(8) 0.049(4) Uani 1 1 d .
H14A H 0.3635 -0.2429 0.3452 0.059 Uiso 1 1 calc R
H14B H 0.4278 -0.1460 0.3787 0.059 Uiso 1 1 calc R
C15 C 0.5486(16) -0.2191(12) 0.3166(7) 0.043(4) Uani 1 1 d .
H15A H 0.5397 -0.2766 0.2870 0.051 Uiso 1 1 calc R
H15B H 0.6008 -0.2423 0.3517 0.051 Uiso 1 1 calc R
C16 C 0.8244(11) 0.2241(9) 0.4214(5) 0.019(2) Uani 1 1 d .
C17 C 0.7027(12) 0.2578(10) 0.4072(6) 0.026(3) Uani 1 1 d .
H17 H 0.6406 0.2105 0.3937 0.031 Uiso 1 1 calc R
C18 C 0.6741(12) 0.3639(9) 0.4132(6) 0.025(3) Uani 1 1 d .
H18 H 0.5920 0.3883 0.4044 0.030 Uiso 1 1 calc R
C19 C 0.7672(13) 0.4320(9) 0.4323(6) 0.029(3) Uani 1 1 d .
H19 H 0.7486 0.5032 0.4349 0.035 Uiso 1 1 calc R
C20 C 0.8846(12) 0.3984(11) 0.4474(6) 0.030(3) Uani 1 1 d .
H20 H 0.9469 0.4451 0.4614 0.036 Uiso 1 1 calc R
C21 C 0.9109(13) 0.2946(9) 0.4419(6) 0.028(3) Uani 1 1 d .
H21 H 0.9923 0.2711 0.4527 0.034 Uiso 1 1 calc R
C22 C 1.0323(11) 0.1045(9) 0.3844(6) 0.023(2) Uani 1 1 d .
C23 C 1.0427(12) 0.1452(10) 0.3259(6) 0.027(3) Uani 1 1 d .
H23 H 0.9703 0.1550 0.3010 0.032 Uiso 1 1 calc R
C24 C 1.1612(12) 0.1717(10) 0.3039(6) 0.029(3) Uani 1 1 d .
H24 H 1.1691 0.2014 0.2641 0.035 Uiso 1 1 calc R
C25 C 1.2664(15) 0.1556(11) 0.3388(6) 0.037(3) Uani 1 1 d .
H25 H 1.3474 0.1712 0.3230 0.045 Uiso 1 1 calc R
C26 C 1.2520(16) 0.1164(10) 0.3967(5) 0.035(3) Uani 1 1 d .
H26 H 1.3246 0.1076 0.4216 0.043 Uiso 1 1 calc R
C27 C 1.1378(12) 0.0891(11) 0.4208(7) 0.033(3) Uani 1 1 d .
H27 H 1.1312 0.0606 0.4611 0.040 Uiso 1 1 calc R
C28 C 0.8786(11) 0.0454(8) 0.4921(5) 0.020(2) Uani 1 1 d .
C29 C 0.8078(13) 0.0934(10) 0.5373(6) 0.028(3) Uani 1 1 d .
H29 H 0.7594 0.1522 0.5271 0.034 Uiso 1 1 calc R
C30 C 0.8068(15) 0.0563(11) 0.5975(7) 0.038(3) Uani 1 1 d .
H30 H 0.7587 0.0900 0.6283 0.045 Uiso 1 1 calc R
C31 C 0.8776(15) -0.0319(12) 0.6125(6) 0.041(4) Uani 1 1 d .
H31 H 0.8763 -0.0594 0.6531 0.049 Uiso 1 1 calc R
C32 C 0.9473(14) -0.0760(11) 0.5677(6) 0.035(3) Uani 1 1 d .
H32 H 0.9972 -0.1341 0.5778 0.042 Uiso 1 1 calc R
C33 C 0.9486(13) -0.0406(10) 0.5094(6) 0.032(3) Uani 1 1 d .
H33 H 0.9981 -0.0748 0.4793 0.038 Uiso 1 1 calc R
F1 F 0.7476(12) -0.3085(6) 0.5234(4) 0.055(2) Uani 1 1 d .
F2 F 1.0693(8) -0.3159(7) 0.3776(5) 0.051(2) Uani 1 1 d .

loop_
_atom_site_aniso_label
_atom_site_aniso_U_11
_atom_site_aniso_U_22
_atom_site_aniso_U_33
_atom_site_aniso_U_23
_atom_site_aniso_U_13
_atom_site_aniso_U_12
Ir 0.01508(19) 0.02141(19) 0.0250(2) -0.00483(15) -0.0022(2) 0.0030(2)
Cl1 0.0289(16) 0.0313(16) 0.0288(15) 0.0009(13) -0.0035(13) 0.0008(13)
Cl2 0.0146(12) 0.0314(15) 0.0376(15) -0.0047(14) 0.0020(12) 0.0045(12)
S1 0.0206(16) 0.0308(17) 0.0365(17) -0.0084(15) 0.0003(14) -0.0039(14)
P1 0.0143(14) 0.0176(14) 0.0235(14) -0.0027(12) 0.0006(12) 0.0028(11)
N1 0.019(5) 0.035(6) 0.029(6) -0.006(5) 0.000(4) 0.005(5)
C1 0.026(6) 0.015(5) 0.029(6) -0.002(5) -0.010(5) 0.005(5)
C2 0.034(7) 0.025(5) 0.049(7) -0.008(5) -0.013(9) 0.007(9)
C3 0.054(10) 0.033(7) 0.047(9) 0.007(7) -0.008(7) -0.018(7)
C4 0.052(9) 0.009(5) 0.046(8) 0.001(5) -0.015(7) 0.012(6)
C5 0.039(9) 0.022(6) 0.067(11) -0.002(7) -0.017(8) 0.010(6)
C6 0.015(6) 0.028(7) 0.047(8) -0.016(6) -0.006(6) 0.000(5)
C7 0.014(6) 0.025(6) 0.038(7) -0.005(5) -0.002(5) 0.003(5)
C8 0.015(6) 0.045(8) 0.055(9) -0.018(7) -0.016(6) 0.006(6)
C9 0.017(7) 0.066(11) 0.052(9) -0.014(8) 0.005(7) 0.011(7)
C10 0.035(8) 0.056(10) 0.034(7) -0.012(7) 0.001(6) -0.010(7)
C11 0.030(7) 0.040(8) 0.033(7) -0.011(6) 0.001(5) -0.004(6)
C12 0.029(7) 0.036(8) 0.057(9) 0.003(7) -0.008(7) 0.004(6)
C13 0.023(8) 0.051(10) 0.110(16) -0.025(11) -0.007(10) -0.008(8)
C14 0.034(9) 0.052(10) 0.061(11) -0.004(8) 0.024(8) -0.008(7)
C15 0.050(10) 0.035(8) 0.044(9) 0.012(7) -0.010(8) 0.003(7)
C16 0.021(6) 0.023(6) 0.012(5) 0.002(5) 0.005(5) 0.000(5)
C17 0.028(7) 0.024(6) 0.024(6) 0.001(5) -0.004(5) 0.006(5)
C18 0.024(6) 0.024(6) 0.027(6) 0.006(5) -0.002(5) 0.006(5)
C19 0.027(7) 0.018(5) 0.042(7) 0.001(4) 0.008(6) 0.004(5)
C20 0.025(7) 0.043(8) 0.023(6) -0.008(6) 0.008(5) 0.000(6)
C21 0.031(7) 0.017(6) 0.038(7) 0.000(5) 0.009(6) 0.003(5)
C22 0.015(6) 0.017(5) 0.036(7) -0.007(5) -0.004(5) 0.006(5)
C23 0.020(6) 0.029(7) 0.032(6) 0.000(5) 0.002(5) 0.007(5)
C24 0.022(7) 0.032(7) 0.033(7) 0.004(5) 0.010(6) 0.008(5)
C25 0.023(8) 0.049(7) 0.040(7) 0.001(6) 0.008(7) 0.004(7)
C26 0.019(6) 0.058(7) 0.029(6) -0.001(5) -0.007(7) -0.003(10)
C27 0.022(7) 0.036(7) 0.041(8) 0.001(6) -0.007(6) 0.002(6)
C28 0.023(6) 0.013(5) 0.025(6) -0.002(4) 0.004(5) 0.006(4)
C29 0.030(7) 0.025(6) 0.030(7) 0.000(5) -0.003(5) 0.000(5)
C30 0.040(8) 0.037(8) 0.037(8) -0.001(6) 0.015(6) -0.010(6)
C31 0.052(9) 0.043(8) 0.027(7) 0.019(6) -0.005(6) -0.021(8)
C32 0.038(8) 0.032(7) 0.036(8) 0.004(6) -0.007(6) -0.008(6)
C33 0.034(7) 0.025(7) 0.036(7) -0.008(5) -0.010(6) 0.002(6)
F1 0.062(6) 0.052(5) 0.051(5) 0.021(4) -0.021(6) -0.008(8)
F2 0.036(5) 0.040(5) 0.078(7) -0.004(5) -0.012(5) 0.022(4)

loop_
_atom_type_symbol
_atom_type_description
_atom_type_scat_dispersion_real
_atom_type_scat_dispersion_imag
_atom_type_scat_source
C C 0.0033 0.0016 'International Tables Vol C Tables 4.2.6.8 and 6.1.1.4'
H H 0.0000 0.0000 'International Tables Vol C Tables 4.2.6.8 and 6.1.1.4'
N N 0.0061 0.0033 'International Tables Vol C Tables 4.2.6.8 and 6.1.1.4'
F F 0.0171 0.0103 'International Tables Vol C Tables 4.2.6.8 and 6.1.1.4'
P P 0.1023 0.0942 'International Tables Vol C Tables 4.2.6.8 and 6.1.1.4'
S S 0.1246 0.1234 'International Tables Vol C Tables 4.2.6.8 and 6.1.1.4'
Cl Cl 0.1484 0.1585 'International Tables Vol C Tables 4.2.6.8 and 6.1.1.4'
Ir Ir -1.4442 7.9887 'International Tables Vol C Tables 4.2.6.8 and 6.1.1.4'

loop_
_geom_angle_atom_site_label_1
_geom_angle_atom_site_label_2
_geom_angle_atom_site_label_3
_geom_angle
C1 Ir N1 80.7(5)
C1 Ir P1 89.6(3)
N1 Ir P1 94.4(3)
C1 Ir Cl2 94.2(4)
N1 Ir Cl2 174.4(3)
P1 Ir Cl2 87.68(11)
C1 Ir S1 93.6(3)
N1 Ir S1 84.9(3)
P1 Ir S1 176.55(12)
Cl2 Ir S1 93.39(11)
C1 Ir Cl1 172.8(4)
N1 Ir Cl1 92.5(3)
P1 Ir Cl1 93.05(11)
Cl2 Ir Cl1 92.60(11)
S1 Ir Cl1 83.62(11)
C15 S1 C12 94.0(7)
C15 S1 Ir 111.9(6)
C12 S1 Ir 106.9(5)
C28 P1 C16 102.4(5)
C28 P1 C22 107.6(6)
C16 P1 C22 100.6(5)
C28 P1 Ir 114.0(4)
C16 P1 Ir 117.1(4)
C22 P1 Ir 113.6(4)
C11 N1 C7 122.5(12)
C11 N1 Ir 122.6(9)
C7 N1 Ir 114.7(9)
C2 C1 C6 115.9(12)
C2 C1 Ir 129.2(10)
C6 C1 Ir 114.8(9)
C3 C2 C1 122.7(16)
F1 C3 C2 120.5(16)
F1 C3 C4 116.9(14)
C2 C3 C4 122.6(15)
C5 C4 C3 115.8(13)
C4 C5 F2 116.5(13)
C4 C5 C6 125.2(15)
F2 C5 C6 118.3(15)
C5 C6 C7 127.8(13)
C5 C6 C1 117.7(14)
C7 C6 C1 114.4(12)
N1 C7 C8 116.6(13)
N1 C7 C6 115.2(11)
C8 C7 C6 128.1(13)
C9 C8 C7 119.1(14)
C10 C9 C8 122.9(14)
C9 C10 C11 118.3(15)
N1 C11 C10 120.5(14)
C13 C12 S1 104.5(11)
C14 C13 C12 110.5(14)
C13 C14 C15 105.8(13)
C14 C15 S1 105.8(11)
C21 C16 C17 118.8(11)
C21 C16 P1 119.6(9)
C17 C16 P1 121.6(10)
C16 C17 C18 118.8(12)
C19 C18 C17 119.5(11)
C20 C19 C18 121.3(11)
C19 C20 C21 118.5(13)
C16 C21 C20 123.0(13)
C23 C22 C27 120.9(12)
C23 C22 P1 114.9(9)
C27 C22 P1 123.7(11)
C22 C23 C24 118.8(12)
C25 C24 C23 121.1(13)
C26 C25 C24 118.2(15)
C25 C26 C27 123.3(15)
C26 C27 C22 117.6(13)
C29 C28 C33 117.6(11)
C29 C28 P1 120.1(9)
C33 C28 P1 122.1(9)
C28 C29 C30 120.7(13)
C29 C30 C31 119.6(13)
C32 C31 C30 118.4(13)
C33 C32 C31 122.3(14)
C32 C33 C28 121.4(13)

loop_
_geom_bond_atom_site_label_1
_geom_bond_atom_site_label_2
_geom_bond_distance
Ir C1 1.972(12)
Ir N1 2.091(10)
Ir P1 2.306(3)
Ir Cl2 2.377(3)
Ir S1 2.407(3)
Ir Cl1 2.489(3)
S1 C15 1.803(16)
S1 C12 1.852(14)
P1 C28 1.820(12)
P1 C16 1.832(13)
P1 C22 1.840(13)
N1 C11 1.326(17)
N1 C7 1.358(16)
C1 C2 1.384(19)
C1 C6 1.464(18)
C2 C3 1.36(2)
C3 F1 1.352(18)
C3 C4 1.39(2)
C4 C5 1.36(2)
C5 F2 1.381(18)
C5 C6 1.39(2)
C6 C7 1.445(19)
C7 C8 1.417(19)
C8 C9 1.35(2)
C9 C10 1.32(2)
C10 C11 1.382(19)
C12 C13 1.48(2)
C13 C14 1.47(3)
C14 C15 1.53(2)
C16 C21 1.375(18)
C16 C17 1.404(17)
C17 C18 1.422(17)
C18 C19 1.394(18)
C19 C20 1.366(19)
C20 C21 1.386(18)
C22 C23 1.377(18)
C22 C27 1.390(17)
C23 C24 1.394(18)
C24 C25 1.368(19)
C25 C26 1.364(17)
C26 C27 1.37(2)
C28 C29 1.386(17)
C28 C33 1.396(17)
C29 C30 1.391(19)
C30 C31 1.41(2)
C31 C32 1.35(2)
C32 C33 1.346(19)
